data_4116195
loop_
_publ_author_name
'Dusan Hesek'
'Guy A. Hembury'
'Michael G. B. Drew'
'Seiji Taniguchi'
'Yoshihisa Inoue'

_publ_section_title
;
 Atropisomer and Diastereomer Generation and Control in Ruthenium
 Bis(bipyridine) Phosphonite Complexes
;
_journal_name_full 'Journal of the American Chemical Society'
_journal_page_first 10236
_journal_page_last 10237
_journal_paper_doi 10.1021/ja002117t
_journal_volume 122
_journal_year 2000
_chemical_formula_sum 'C28 H27 Cl F6 N4 O2 P2 Ru'
_chemical_formula_weight 764.00
_chemical_name_systematic
;
  ?
;
_space_group_IT_number 14
_symmetry_cell_setting monoclinic
_symmetry_space_group_name_Hall '-P 2ybc'
_symmetry_space_group_name_H-M 'P 1 21/c 1'
_atom_sites_solution_hydrogens geom
_atom_sites_solution_primary direct
_atom_sites_solution_secondary difmap
_audit_creation_method SHELXL-97
_cell_angle_alpha 90.00
_cell_angle_beta 111.269(14)
_cell_angle_gamma 90.00
_cell_formula_units_Z 4
_cell_length_a 14.612(4)
_cell_length_b 14.250(6)
_cell_length_c 16.426(3)
_cell_measurement_reflns_used 25
_cell_measurement_temperature 296.2
_cell_measurement_theta_max 15.0
_cell_measurement_theta_min 14.8
_cell_volume 3187.3(17)
_computing_cell_refinement 'Rigaku/AFC Diffractometer Control'
_computing_data_collection 'Rigaku/AFC Diffractometer Control'
_computing_data_reduction teXsan
_computing_molecular_graphics PLATON(Spek,1994)
_computing_structure_refinement 'SHELXL-93 (Sheldrick, 1993)'
_computing_structure_solution 'DIRDIF92 (PATTY)'
_diffrn_ambient_temperature 293(2)
_diffrn_measured_fraction_theta_full 0.960
_diffrn_measured_fraction_theta_max 0.960
_diffrn_radiation_monochromator graphite
_diffrn_radiation_source 'fine-focus sealed tube'
_diffrn_radiation_type MoK\a
_diffrn_radiation_wavelength 0.71069
_diffrn_reflns_av_R_equivalents 0.0000
_diffrn_reflns_av_sigmaI/netI 0.1618
_diffrn_reflns_limit_h_max 18
_diffrn_reflns_limit_h_min 0
_diffrn_reflns_limit_k_max 18
_diffrn_reflns_limit_k_min 0
_diffrn_reflns_limit_l_max 19
_diffrn_reflns_limit_l_min -21
_diffrn_reflns_number 7325
_diffrn_reflns_theta_full 27.51
_diffrn_reflns_theta_max 27.51
_diffrn_reflns_theta_min 2.54
_exptl_absorpt_coefficient_mu 0.744
_exptl_absorpt_correction_T_max 0.991
_exptl_absorpt_correction_T_min 0.816
_exptl_absorpt_correction_type psi-scan
_exptl_absorpt_process_details '(North, Phillips & Mathews, 1968)'
_exptl_crystal_colour red
_exptl_crystal_density_diffrn 1.592
_exptl_crystal_description prismatic
_exptl_crystal_F_000 1536
_exptl_crystal_size_max 0.450
_exptl_crystal_size_mid 0.200
_exptl_crystal_size_min 0.120
_refine_diff_density_max 0.624
_refine_diff_density_min -0.729
_refine_diff_density_rms 0.092
_refine_ls_extinction_coef 0.0000(2)
_refine_ls_extinction_expression Fc^*^=kFc[1+0.001xFc^2^\l^3^/sin(2\q)]^-1/4^
_refine_ls_extinction_method SHELXL
_refine_ls_goodness_of_fit_ref 0.948
_refine_ls_hydrogen_treatment mixed
_refine_ls_matrix_type full
_refine_ls_number_parameters 400
_refine_ls_number_reflns 7325
_refine_ls_number_restraints 0
_refine_ls_restrained_S_all 0.948
_refine_ls_R_factor_all 0.1954
_refine_ls_R_factor_gt 0.0511
_refine_ls_shift/su_max 2.398
_refine_ls_shift/su_mean 0.006
_refine_ls_structure_factor_coef Fsqd
_refine_ls_weighting_details 'w=1/[\s^2^(Fo^2^)+(0.0684P)^2^+0.0000P] where P=(Fo^2^+2Fc^2^)/3'
_refine_ls_weighting_scheme calc
_refine_ls_wR_factor_gt 0.1248
_refine_ls_wR_factor_ref 0.1677
_reflns_number_gt 3049
_reflns_number_total 7325
_reflns_threshold_expression >2sigma(I)
_cod_data_source_file ja002117t_3.cif
_cod_data_source_block 5
_cod_depositor_comments
;
The following automatic conversions were performed:

'_refine_ls_weighting_scheme' value 'calc
w=1/[\s^2^(Fo^2^)+(0.0684P)^2^+0.0000P] where P=(Fo^2^+2Fc^2^)/3' was
changed to 'calc'. New tag '_refine_ls_weighting_details' was
created. The value of the new tag was set to
'w=1/[\s^2^(Fo^2^)+(0.0684P)^2^+0.0000P] where P=(Fo^2^+2Fc^2^)/3'.

Automatic conversion script
Id: cif_fix_values 3143 2015-03-26 13:38:13Z robertas 
;
_cod_original_cell_volume 3187.4(17)
_cod_database_code 4116195

loop_
_symmetry_equiv_pos_as_xyz
'x, y, z'
'-x, y+1/2, -z+1/2'
'-x, -y, -z'
'x, -y-1/2, z-1/2'

loop_
_atom_site_label
_atom_site_type_symbol
_atom_site_fract_x
_atom_site_fract_y
_atom_site_fract_z
_atom_site_U_iso_or_equiv
_atom_site_adp_type
_atom_site_occupancy
_atom_site_calc_flag
_atom_site_refinement_flags
Ru1 Ru 0.32084(3) 0.19397(4) 0.85342(3) 0.04449(17) Uani 1 d .
Cl1 Cl 0.38956(13) 0.09171(14) 0.77238(11) 0.0675(5) Uani 1 d .
P5 P 0.34535(12) 0.31547(14) 0.77734(10) 0.0527(4) Uani 1 d .
P20 P 0.19054(16) -0.17610(17) 0.61461(15) 0.0762(6) Uani 1 d .
F21 F 0.2779(5) -0.2418(6) 0.6624(5) 0.183(3) Uani 1 d .
F22 F 0.1028(4) -0.1094(5) 0.5665(4) 0.145(2) Uani 1 d .
F23 F 0.1724(5) -0.1630(8) 0.6980(4) 0.204(4) Uani 1 d .
F24 F 0.2604(6) -0.0985(6) 0.6355(9) 0.264(6) Uani 1 d .
F25 F 0.1981(7) -0.2024(11) 0.5311(4) 0.301(8) Uani 1 d .
F26 F 0.1098(7) -0.2506(7) 0.5978(8) 0.254(5) Uani 1 d .
N11 N 0.4574(3) 0.1944(4) 0.9553(3) 0.0525(13) Uani 1 d .
C12 C 0.5364(5) 0.2493(6) 0.9630(5) 0.0651(19) Uani 1 d .
H12 H 0.5324 0.2895 0.9173 0.078 Uiso 1 calc R
C13 C 0.6221(5) 0.2482(7) 1.0356(5) 0.078(2) Uani 1 d .
H13 H 0.6753 0.2852 1.0375 0.094 Uiso 1 calc R
C14 C 0.6276(6) 0.1921(7) 1.1045(5) 0.085(3) Uani 1 d .
H14 H 0.6828 0.1940 1.1556 0.102 Uiso 1 calc R
C15 C 0.5510(5) 0.1325(6) 1.0979(4) 0.068(2) Uani 1 d .
H15 H 0.5556 0.0923 1.1438 0.082 Uiso 1 calc R
C16 C 0.4669(5) 0.1324(5) 1.0226(4) 0.0523(16) Uani 1 d .
C17 C 0.3842(5) 0.0702(5) 1.0099(4) 0.0545(17) Uani 1 d .
C18 C 0.3823(6) 0.0013(6) 1.0677(4) 0.069(2) Uani 1 d .
H18 H 0.4351 -0.0051 1.1202 0.082 Uiso 1 calc R
C19 C 0.3036(7) -0.0577(6) 1.0489(5) 0.078(2) Uani 1 d .
H19 H 0.3031 -0.1047 1.0880 0.093 Uiso 1 calc R
C20 C 0.2248(6) -0.0469(6) 0.9711(6) 0.081(2) Uani 1 d .
H20 H 0.1696 -0.0852 0.9569 0.097 Uiso 1 calc R
C21 C 0.2315(6) 0.0227(5) 0.9157(5) 0.072(2) Uani 1 d .
H21 H 0.1794 0.0296 0.8628 0.086 Uiso 1 calc R
N22 N 0.3074(4) 0.0808(4) 0.9326(3) 0.0515(13) Uani 1 d .
N31 N 0.1772(4) 0.1815(4) 0.7699(3) 0.0507(13) Uani 1 d .
C32 C 0.1433(5) 0.1250(5) 0.7004(4) 0.064(2) Uani 1 d .
H32 H 0.1877 0.0884 0.6858 0.077 Uiso 1 calc R
C33 C 0.0453(6) 0.1191(7) 0.6499(5) 0.085(3) Uani 1 d .
H33 H 0.0249 0.0794 0.6017 0.102 Uiso 1 calc R
C34 C -0.0219(6) 0.1704(7) 0.6694(6) 0.096(3) Uani 1 d .
H34 H -0.0883 0.1669 0.6350 0.116 Uiso 1 calc R
C35 C 0.0110(5) 0.2282(7) 0.7422(5) 0.081(3) Uani 1 d .
H35 H -0.0337 0.2635 0.7577 0.098 Uiso 1 calc R
C37 C 0.1540(5) 0.2922(5) 0.8693(4) 0.0549(17) Uani 1 d .
C36 C 0.1117(5) 0.2336(5) 0.7925(4) 0.0543(17) Uani 1 d .
C38 C 0.1022(5) 0.3564(6) 0.8985(5) 0.078(2) Uani 1 d .
H38 H 0.0349 0.3633 0.8691 0.094 Uiso 1 calc R
C39 C 0.1501(6) 0.4101(6) 0.9711(5) 0.079(2) Uani 1 d .
H39 H 0.1152 0.4530 0.9912 0.095 Uiso 1 calc R
C40 C 0.2492(6) 0.4001(6) 1.0135(5) 0.071(2) Uani 1 d .
H40 H 0.2832 0.4363 1.0622 0.086 Uiso 1 calc R
C41 C 0.2963(5) 0.3353(5) 0.9819(4) 0.0582(18) Uani 1 d .
H41 H 0.3634 0.3274 1.0114 0.070 Uiso 1 calc R
N42 N 0.2522(4) 0.2826(4) 0.9114(3) 0.0483(13) Uani 1 d .
C71 C 0.2388(5) 0.3736(5) 0.7029(5) 0.064(2) Uani 1 d .
C72 C 0.1898(6) 0.3363(7) 0.6209(6) 0.087(3) Uani 1 d .
H72 H 0.2192 0.2887 0.6003 0.104 Uiso 1 calc R
C73 C 0.0973(8) 0.3685(10) 0.5687(8) 0.133(5) Uani 1 d .
H73 H 0.0632 0.3394 0.5157 0.160 Uiso 1 calc R
C74 C 0.0582(12) 0.4405(15) 0.5945(12) 0.187(10) Uani 1 d .
H74 H -0.0010 0.4651 0.5570 0.225 Uiso 1 calc R
C75 C 0.1036(11) 0.4808(11) 0.6772(10) 0.164(7) Uani 1 d .
H75 H 0.0741 0.5302 0.6955 0.197 Uiso 1 calc R
C76 C 0.1949(7) 0.4450(7) 0.7318(7) 0.101(3) Uani 1 d .
H76 H 0.2257 0.4696 0.7875 0.121 Uiso 1 calc R
O51 O 0.4059(4) 0.2930(4) 0.7157(4) 0.0801(16) Uani 1 d .
H51 H 0.4148 0.2363 0.7149 0.096 Uiso 1 calc R
O61 O 0.4034(4) 0.3992(4) 0.8394(3) 0.0771(15) Uani 1 d .
C62 C 0.4428(7) 0.4780(6) 0.8074(5) 0.099(3) Uani 1 d .
H62A H 0.3953 0.4997 0.7523 0.119 Uiso 1 calc R
H62B H 0.5021 0.4594 0.7979 0.119 Uiso 1 calc R
C63 C 0.4649(11) 0.5528(8) 0.8722(7) 0.184(7) Uani 1 d .
H63A H 0.4051 0.5743 0.8776 0.221 Uiso 1 calc R
H63B H 0.4958 0.6039 0.8541 0.221 Uiso 1 calc R
H63C H 0.5083 0.5294 0.9275 0.221 Uiso 1 calc R

loop_
_atom_site_aniso_label
_atom_site_aniso_U_11
_atom_site_aniso_U_22
_atom_site_aniso_U_33
_atom_site_aniso_U_23
_atom_site_aniso_U_13
_atom_site_aniso_U_12
Ru1 0.0399(3) 0.0536(3) 0.0389(3) 0.0016(3) 0.01296(18) 0.0023(3)
Cl1 0.0668(11) 0.0750(13) 0.0595(10) -0.0064(9) 0.0214(9) 0.0187(10)
P5 0.0515(9) 0.0648(12) 0.0437(9) 0.0041(9) 0.0196(7) -0.0025(9)
P20 0.0704(13) 0.0807(17) 0.0724(14) -0.0107(12) 0.0197(11) 0.0088(12)
F21 0.155(6) 0.174(7) 0.164(6) -0.025(5) -0.008(5) 0.091(5)
F22 0.113(4) 0.165(6) 0.160(6) 0.064(5) 0.055(4) 0.060(4)
F23 0.122(5) 0.401(14) 0.086(4) 0.032(6) 0.036(4) 0.037(7)
F24 0.133(6) 0.147(7) 0.461(17) 0.033(9) 0.047(8) -0.072(6)
F25 0.173(8) 0.64(2) 0.087(5) -0.051(8) 0.043(5) 0.179(11)
F26 0.199(9) 0.153(8) 0.343(14) -0.051(8) 0.018(9) -0.057(7)
N11 0.044(3) 0.069(4) 0.043(3) -0.003(3) 0.014(2) 0.003(3)
C12 0.046(4) 0.089(6) 0.064(4) 0.002(4) 0.024(3) -0.008(4)
C13 0.036(4) 0.122(7) 0.071(5) -0.010(5) 0.011(4) -0.006(4)
C14 0.057(5) 0.124(8) 0.063(5) -0.015(6) 0.009(4) 0.001(5)
C15 0.063(5) 0.093(6) 0.044(4) 0.001(4) 0.013(3) 0.007(4)
C16 0.050(4) 0.068(5) 0.044(4) 0.001(3) 0.023(3) 0.009(3)
C17 0.061(4) 0.064(5) 0.046(4) -0.002(3) 0.027(3) 0.016(4)
C18 0.090(6) 0.078(5) 0.047(4) 0.009(4) 0.034(4) 0.015(5)
C19 0.102(7) 0.067(5) 0.079(6) 0.016(4) 0.052(5) 0.005(5)
C20 0.072(5) 0.071(6) 0.107(7) 0.020(5) 0.042(5) -0.003(4)
C21 0.067(5) 0.071(5) 0.077(5) 0.014(4) 0.026(4) -0.003(4)
N22 0.048(3) 0.056(4) 0.052(3) 0.007(3) 0.020(3) 0.006(3)
N31 0.046(3) 0.058(4) 0.043(3) 0.006(3) 0.010(2) 0.000(3)
C32 0.059(4) 0.082(6) 0.045(4) -0.013(4) 0.013(3) -0.013(4)
C33 0.065(5) 0.113(7) 0.063(5) -0.020(5) 0.005(4) -0.025(5)
C34 0.053(5) 0.142(10) 0.078(6) -0.015(6) 0.004(4) -0.014(5)
C35 0.042(4) 0.124(8) 0.072(5) 0.007(5) 0.014(4) 0.009(4)
C37 0.051(4) 0.063(5) 0.052(4) 0.005(3) 0.020(3) 0.005(3)
C36 0.044(3) 0.070(5) 0.048(4) 0.003(3) 0.015(3) 0.003(3)
C38 0.055(4) 0.109(7) 0.077(5) -0.008(5) 0.032(4) 0.022(4)
C39 0.094(6) 0.085(6) 0.070(5) -0.008(5) 0.043(5) 0.024(5)
C40 0.089(6) 0.072(5) 0.054(4) -0.013(4) 0.026(4) 0.005(5)
C41 0.064(4) 0.063(5) 0.049(4) -0.005(3) 0.022(3) 0.004(3)
N42 0.049(3) 0.057(4) 0.039(3) 0.002(2) 0.017(2) 0.003(3)
C71 0.065(5) 0.067(5) 0.067(5) 0.020(4) 0.031(4) 0.005(4)
C72 0.070(5) 0.100(7) 0.080(6) 0.026(5) 0.015(5) -0.010(5)
C73 0.084(8) 0.157(12) 0.112(9) 0.077(9) -0.022(7) -0.020(7)
C74 0.116(12) 0.23(2) 0.205(18) 0.156(19) 0.047(12) 0.054(12)
C75 0.163(14) 0.165(14) 0.203(15) 0.093(13) 0.113(12) 0.107(12)
C76 0.120(8) 0.083(7) 0.121(8) 0.040(6) 0.069(7) 0.033(6)
O51 0.086(4) 0.092(4) 0.082(3) 0.019(3) 0.054(3) 0.019(4)
O61 0.096(4) 0.085(4) 0.055(3) -0.004(3) 0.032(3) -0.037(3)
C62 0.141(8) 0.102(7) 0.067(5) 0.002(5) 0.053(5) -0.057(6)
C63 0.33(2) 0.119(10) 0.164(11) -0.059(9) 0.158(13) -0.135(12)

loop_
_atom_type_symbol
_atom_type_description
_atom_type_scat_dispersion_real
_atom_type_scat_dispersion_imag
_atom_type_scat_source
C C 0.0033 0.0016 'International Tables Vol C Tables 4.2.6.8 and 6.1.1.4'
H H 0.0000 0.0000 'International Tables Vol C Tables 4.2.6.8 and 6.1.1.4'
Cl Cl 0.1484 0.1585 'International Tables Vol C Tables 4.2.6.8 and 6.1.1.4'
F F 0.0171 0.0103 'International Tables Vol C Tables 4.2.6.8 and 6.1.1.4'
N N 0.0061 0.0033 'International Tables Vol C Tables 4.2.6.8 and 6.1.1.4'
O O 0.0106 0.0060 'International Tables Vol C Tables 4.2.6.8 and 6.1.1.4'
Ru Ru -1.2594 0.8363 'International Tables Vol C Tables 4.2.6.8 and 6.1.1.4'
P P 0.1023 0.0942 'International Tables Vol C Tables 4.2.6.8 and 6.1.1.4'

loop_
_geom_angle_atom_site_label_1
_geom_angle_atom_site_label_2
_geom_angle_atom_site_label_3
_geom_angle
N42 Ru1 N31 79.1(2)
N42 Ru1 N11 96.4(2)
N31 Ru1 N11 169.16(19)
N42 Ru1 N22 90.8(2)
N31 Ru1 N22 92.5(2)
N11 Ru1 N22 77.6(2)
N42 Ru1 P5 89.27(15)
N31 Ru1 P5 91.46(15)
N11 Ru1 P5 98.36(17)
N22 Ru1 P5 175.95(15)
N42 Ru1 Cl1 174.76(14)
N31 Ru1 Cl1 96.16(15)
N11 Ru1 Cl1 88.66(15)
N22 Ru1 Cl1 91.63(15)
P5 Ru1 Cl1 88.65(7)
O61 P5 O51 105.4(3)
O61 P5 C71 102.6(4)
O51 P5 C71 101.7(3)
O61 P5 Ru1 112.12(18)
O51 P5 Ru1 115.9(2)
C71 P5 Ru1 117.5(2)
F24 P20 F25 97.5(7)
F24 P20 F23 91.8(6)
F25 P20 F23 170.7(7)
F24 P20 F26 173.0(7)
F25 P20 F26 88.2(7)
F23 P20 F26 82.6(6)
F24 P20 F21 87.8(5)
F25 P20 F21 89.5(5)
F23 P20 F21 90.0(4)
F26 P20 F21 96.4(6)
F24 P20 F22 91.9(5)
F25 P20 F22 90.5(4)
F23 P20 F22 90.1(4)
F26 P20 F22 83.9(5)
F21 P20 F22 179.7(5)
C12 N11 C16 117.2(6)
C12 N11 Ru1 127.4(5)
C16 N11 Ru1 115.4(4)
N11 C12 C13 123.1(7)
C14 C13 C12 119.0(7)
C13 C14 C15 119.7(7)
C14 C15 C16 120.1(7)
N11 C16 C15 120.7(6)
N11 C16 C17 116.0(6)
C15 C16 C17 123.3(6)
N22 C17 C18 120.5(7)
N22 C17 C16 115.3(6)
C18 C17 C16 124.1(6)
C19 C18 C17 120.7(7)
C18 C19 C20 119.3(7)
C21 C20 C19 117.2(8)
N22 C21 C20 124.5(7)
C21 N22 C17 117.9(6)
C21 N22 Ru1 126.9(5)
C17 N22 Ru1 115.2(4)
C32 N31 C36 118.7(6)
C32 N31 Ru1 126.5(5)
C36 N31 Ru1 114.7(4)
N31 C32 C33 122.4(7)
C34 C33 C32 120.7(8)
C33 C34 C35 118.1(7)
C34 C35 C36 120.1(8)
N42 C37 C38 120.2(6)
N42 C37 C36 115.1(6)
C38 C37 C36 124.7(6)
N31 C36 C35 119.9(6)
N31 C36 C37 115.5(5)
C35 C36 C37 124.6(7)
C39 C38 C37 119.9(7)
C40 C39 C38 119.7(7)
C41 C40 C39 117.7(7)
N42 C41 C40 124.1(7)
C41 N42 C37 118.4(6)
C41 N42 Ru1 126.0(4)
C37 N42 Ru1 115.5(4)
C76 C71 C72 118.6(8)
C76 C71 P5 120.3(7)
C72 C71 P5 120.1(7)
C71 C72 C73 121.2(11)
C74 C73 C72 119.8(15)
C73 C74 C75 121.6(15)
C74 C75 C76 118.4(14)
C71 C76 C75 120.2(11)
C62 O61 P5 122.5(4)
O61 C62 C63 108.3(7)

loop_
_geom_bond_atom_site_label_1
_geom_bond_atom_site_label_2
_geom_bond_distance
Ru1 N42 2.050(5)
Ru1 N31 2.057(5)
Ru1 N11 2.088(5)
Ru1 N22 2.125(5)
Ru1 P5 2.2389(19)
Ru1 Cl1 2.4235(18)
P5 O61 1.599(5)
P5 O51 1.601(5)
P5 C71 1.795(7)
P20 F24 1.459(7)
P20 F25 1.464(7)
P20 F23 1.499(7)
P20 F26 1.536(9)
P20 F21 1.548(6)
P20 F22 1.560(6)
N11 C12 1.362(8)
N11 C16 1.382(8)
C12 C13 1.380(9)
C13 C14 1.364(11)
C14 C15 1.377(11)
C15 C16 1.391(9)
C16 C17 1.452(9)
C17 N22 1.364(8)
C17 C18 1.373(9)
C18 C19 1.367(11)
C19 C20 1.385(11)
C20 C21 1.374(10)
C21 N22 1.330(8)
N31 C32 1.336(8)
N31 C36 1.365(8)
C32 C33 1.373(10)
C33 C34 1.353(11)
C34 C35 1.387(11)
C35 C36 1.404(9)
C37 N42 1.355(8)
C37 C38 1.380(9)
C37 C36 1.450(9)
C38 C39 1.376(10)
C39 C40 1.368(10)
C40 C41 1.361(9)
C41 N42 1.334(8)
C71 C76 1.375(11)
C71 C72 1.382(10)
C72 C73 1.389(12)
C73 C74 1.32(2)
C74 C75 1.40(2)
C75 C76 1.406(14)
O61 C62 1.445(8)
C62 C63 1.457(12)
